data_4128420
loop_
_publ_author_name
'von Grotthuss, Esther'
'Prey, Sven E.'
'Bolte, Michael'
'Lerner, Hans-Wolfram'
'Wagner, Matthias'

_publ_section_title
;
 Dual Role of Doubly Reduced Arylboranes as Dihydrogen- and
 Hydride-Transfer Catalysts.
;
_journal_issue 14
_journal_name_full 'Journal of the American Chemical Society'
_journal_page_first 6082
_journal_page_last 6091
_journal_paper_doi 10.1021/jacs.9b01998
_journal_volume 141
_journal_year 2019
_chemical_formula_moiety 'C36 H60 B2 K2 O12'
_chemical_formula_sum 'C36 H60 B2 K2 O12'
_chemical_formula_weight 784.66
_space_group_crystal_system orthorhombic
_space_group_IT_number 55
_space_group_name_Hall '-P 2 2ab'
_space_group_name_H-M_alt 'P b a m'
_atom_sites_solution_hydrogens mixed
_audit_creation_method SHELXL-2016/6
_cell_angle_alpha 90
_cell_angle_beta 90
_cell_angle_gamma 90
_cell_formula_units_Z 4
_cell_length_a 22.959(2)
_cell_length_b 9.4933(8)
_cell_length_c 18.771(2)
_cell_measurement_reflns_used 6738
_cell_measurement_temperature 173(2)
_cell_measurement_theta_max 25.86
_cell_measurement_theta_min 3.55
_cell_volume 4091.3(7)
_computing_cell_refinement 'X-Area (Stoe & Cie, 2001)'
_computing_data_collection 'X-Area (Stoe & Cie, 2001)'
_computing_data_reduction 'X-Area (Stoe & Cie, 2001)'
_computing_molecular_graphics 'XP in SHELXTL-Plus (Sheldrick, 2008)'
_computing_publication_material SHELXL
_computing_structure_refinement 'SHELXL (Sheldrick, 2008)'
_computing_structure_solution 'SHELXS (Sheldrick, 2008)'
_diffrn_ambient_temperature 173(2)
_diffrn_measured_fraction_theta_full 0.993
_diffrn_measured_fraction_theta_max 0.986
_diffrn_measurement_device_type 'STOE IPDS II two-circle-diffractometer'
_diffrn_measurement_method \w
_diffrn_radiation_type MoK\a
_diffrn_radiation_wavelength 0.71073
_diffrn_reflns_av_R_equivalents 0.0558
_diffrn_reflns_av_unetI/netI 0.0820
_diffrn_reflns_Laue_measured_fraction_full 0.993
_diffrn_reflns_Laue_measured_fraction_max 0.986
_diffrn_reflns_limit_h_max 27
_diffrn_reflns_limit_h_min -27
_diffrn_reflns_limit_k_max 11
_diffrn_reflns_limit_k_min -11
_diffrn_reflns_limit_l_max 22
_diffrn_reflns_limit_l_min -16
_diffrn_reflns_number 13623
_diffrn_reflns_point_group_measured_fraction_full 0.993
_diffrn_reflns_point_group_measured_fraction_max 0.986
_diffrn_reflns_theta_full 25.000
_diffrn_reflns_theta_max 25.656
_diffrn_reflns_theta_min 3.419
_diffrn_source 'Genix 3D I\mS microfocus X-ray source'
_exptl_absorpt_coefficient_mu 0.289
_exptl_absorpt_correction_T_max 1.000
_exptl_absorpt_correction_T_min 0.894
_exptl_absorpt_correction_type multi-scan
_exptl_absorpt_process_details 'X-Area (Stoe & Cie, 2001)'
_exptl_crystal_colour colourless
_exptl_crystal_density_diffrn 1.274
_exptl_crystal_description plate
_exptl_crystal_F_000 1680
_exptl_crystal_size_max 0.170
_exptl_crystal_size_mid 0.170
_exptl_crystal_size_min 0.080
_refine_diff_density_max 0.197
_refine_diff_density_min -0.211
_refine_diff_density_rms 0.040
_refine_ls_extinction_method none
_refine_ls_goodness_of_fit_ref 0.872
_refine_ls_hydrogen_treatment mixed
_refine_ls_matrix_type full
_refine_ls_number_parameters 259
_refine_ls_number_reflns 3949
_refine_ls_number_restraints 0
_refine_ls_restrained_S_all 0.872
_refine_ls_R_factor_all 0.1055
_refine_ls_R_factor_gt 0.0422
_refine_ls_shift/su_max 0.000
_refine_ls_shift/su_mean 0.000
_refine_ls_structure_factor_coef Fsqd
_refine_ls_weighting_details 'w=1/[\s^2^(Fo^2^)+(0.0171P)^2^] where P=(Fo^2^+2Fc^2^)/3'
_refine_ls_weighting_scheme calc
_refine_ls_wR_factor_gt 0.0586
_refine_ls_wR_factor_ref 0.0699
_reflns_Friedel_coverage 0.000
_reflns_number_gt 2161
_reflns_number_total 3949
_reflns_threshold_expression 'I > 2\s(I)'
_cod_data_source_file ja9b01998_si_002.cif
_cod_data_source_block wa2542
_cod_database_code 4128420
_shelx_shelxl_version_number 2016/6
_shelx_space_group_comment
; 
The symmetry employed for this shelxl refinement is uniquely defined 
by the following loop, which should always be used as a source of 
symmetry information in preference to the above space-group names. 
They are only intended as comments. 
;
_shelx_estimated_absorpt_t_min 0.953
_shelx_estimated_absorpt_t_max 0.977

loop_
_space_group_symop_operation_xyz
'x, y, z'
'-x, -y, z'
'-x+1/2, y+1/2, -z'
'x+1/2, -y+1/2, -z'
'-x, -y, -z'
'x, y, -z'
'x-1/2, -y-1/2, z'
'-x-1/2, y-1/2, z'

loop_
_atom_site_label
_atom_site_type_symbol
_atom_site_fract_x
_atom_site_fract_y
_atom_site_fract_z
_atom_site_U_iso_or_equiv
_atom_site_adp_type
_atom_site_occupancy
_atom_site_site_symmetry_order
_atom_site_calc_flag
_atom_site_refinement_flags_posn
_atom_site_refinement_flags_adp
_atom_site_refinement_flags_occupancy
K1 K 0.38331(3) 0.87859(9) 0.500000 0.0346(2) Uani 1 2 d S T P
B1 B 0.51868(16) 0.8404(4) 0.500000 0.0260(10) Uani 1 2 d S T P
H1A H 0.5671(13) 0.805(3) 0.500000 0.031(9) Uiso 1 2 d S . P
H1B H 0.4931(13) 0.739(4) 0.500000 0.031(9) Uiso 1 2 d S . P
C1 C 0.50639(9) 0.9262(2) 0.42701(17) 0.0236(6) Uani 1 1 d . . .
C2 C 0.51043(9) 0.8582(3) 0.36052(15) 0.0283(6) Uani 1 1 d . . .
H2 H 0.517464 0.759580 0.359949 0.034 Uiso 1 1 calc R U .
C3 C 0.50471(10) 0.9272(3) 0.29600(17) 0.0324(7) Uani 1 1 d . . .
H3 H 0.507128 0.876628 0.252435 0.039 Uiso 1 1 calc R U .
O11 O 0.30843(10) 1.1199(3) 0.500000 0.0446(7) Uani 1 2 d S T P
O12 O 0.31156(7) 0.9765(2) 0.63161(13) 0.0433(5) Uani 1 1 d . . .
O13 O 0.36758(7) 0.71083(19) 0.62721(12) 0.0396(5) Uani 1 1 d . . .
O14 O 0.37296(10) 0.5569(3) 0.500000 0.0364(6) Uani 1 2 d S T P
C11 C 0.28353(11) 1.1774(3) 0.5624(2) 0.0505(9) Uani 1 1 d . . .
H11A H 0.242337 1.147697 0.566542 0.061 Uiso 1 1 calc R U .
H11B H 0.284800 1.281548 0.560353 0.061 Uiso 1 1 calc R U .
C12 C 0.31768(11) 1.1254(3) 0.62535(18) 0.0510(8) Uani 1 1 d . . .
H12A H 0.359305 1.149874 0.619337 0.061 Uiso 1 1 calc R U .
H12B H 0.303343 1.171532 0.669284 0.061 Uiso 1 1 calc R U .
C13 C 0.34556(11) 0.9229(3) 0.68922(17) 0.0459(8) Uani 1 1 d . . .
H13A H 0.331014 0.961588 0.734844 0.055 Uiso 1 1 calc R U .
H13B H 0.386683 0.952048 0.683418 0.055 Uiso 1 1 calc R U .
C14 C 0.34162(11) 0.7650(3) 0.69034(17) 0.0458(8) Uani 1 1 d . . .
H14A H 0.362121 0.727606 0.732708 0.055 Uiso 1 1 calc R U .
H14B H 0.300316 0.735526 0.692954 0.055 Uiso 1 1 calc R U .
C15 C 0.37028(11) 0.5604(3) 0.62648(17) 0.0414(7) Uani 1 1 d . . .
H15A H 0.330386 0.520860 0.625017 0.050 Uiso 1 1 calc R U .
H15B H 0.389577 0.526204 0.670361 0.050 Uiso 1 1 calc R U .
C16 C 0.40351(11) 0.5130(3) 0.5630(2) 0.0403(7) Uani 1 1 d . . .
H16A H 0.443027 0.554720 0.563605 0.048 Uiso 1 1 calc R U .
H16B H 0.407444 0.409176 0.563499 0.048 Uiso 1 1 calc R U .
K1A K 0.61586(3) 0.62627(8) 0.000000 0.0285(2) Uani 1 2 d S T P
B1A B 0.53560(15) 0.3582(4) 0.000000 0.0246(9) Uani 1 2 d S T P
H1C H 0.5873(12) 0.338(3) 0.000000 0.021(8) Uiso 1 2 d S . P
H1D H 0.5140(14) 0.245(4) 0.000000 0.041(10) Uiso 1 2 d S . P
C1A C 0.51743(8) 0.4373(2) 0.07330(17) 0.0224(6) Uani 1 1 d . . .
C2A C 0.53373(9) 0.3818(3) 0.14028(15) 0.0280(6) Uani 1 1 d . . .
H2A H 0.557489 0.299913 0.141049 0.034 Uiso 1 1 calc R U .
C3A C 0.51718(10) 0.4395(3) 0.20454(18) 0.0327(7) Uani 1 1 d . . .
H3A H 0.529018 0.397505 0.248129 0.039 Uiso 1 1 calc R U .
O11A O 0.72693(10) 0.4426(3) 0.000000 0.0366(6) Uani 1 2 d S T P
O12A O 0.67981(7) 0.54325(18) 0.12796(12) 0.0347(5) Uani 1 1 d . . .
O13A O 0.63543(6) 0.81842(17) 0.13343(12) 0.0323(5) Uani 1 1 d . . .
O14A O 0.60082(10) 0.9235(2) 0.000000 0.0331(6) Uani 1 2 d S T P
C11A C 0.72446(11) 0.3586(3) 0.0628(2) 0.0416(7) Uani 1 1 d . . .
H11C H 0.756899 0.289876 0.062899 0.050 Uiso 1 1 calc R U .
H11D H 0.687313 0.305720 0.064223 0.050 Uiso 1 1 calc R U .
C12A C 0.72892(10) 0.4524(3) 0.12639(17) 0.0425(7) Uani 1 1 d . . .
H12C H 0.730165 0.394913 0.170384 0.051 Uiso 1 1 calc R U .
H12D H 0.765161 0.508651 0.123804 0.051 Uiso 1 1 calc R U .
C13A C 0.67669(10) 0.6228(3) 0.19194(15) 0.0345(6) Uani 1 1 d . . .
H13C H 0.712621 0.679241 0.197915 0.041 Uiso 1 1 calc R U .
H13D H 0.672983 0.558809 0.233329 0.041 Uiso 1 1 calc R U .
C14A C 0.62481(10) 0.7181(3) 0.18798(15) 0.0335(6) Uani 1 1 d . . .
H14C H 0.589357 0.662959 0.176904 0.040 Uiso 1 1 calc R U .
H14D H 0.618931 0.766411 0.234170 0.040 Uiso 1 1 calc R U .
C15A C 0.58794(11) 0.9144(3) 0.12473(16) 0.0374(7) Uani 1 1 d . . .
H15C H 0.583158 0.971807 0.168359 0.045 Uiso 1 1 calc R U .
H15D H 0.551394 0.861461 0.116509 0.045 Uiso 1 1 calc R U .
C16A C 0.60029(11) 1.0075(3) 0.0627(2) 0.0370(7) Uani 1 1 d . . .
H16C H 0.569938 1.081193 0.058875 0.044 Uiso 1 1 calc R U .
H16D H 0.638490 1.054288 0.068964 0.044 Uiso 1 1 calc R U .

loop_
_atom_site_aniso_label
_atom_site_aniso_U_11
_atom_site_aniso_U_22
_atom_site_aniso_U_33
_atom_site_aniso_U_23
_atom_site_aniso_U_13
_atom_site_aniso_U_12
K1 0.0279(4) 0.0403(5) 0.0355(6) 0.000 0.000 0.0014(4)
B1 0.0243(18) 0.019(2) 0.035(3) 0.000 0.000 -0.0002(16)
C1 0.0166(10) 0.0260(12) 0.0281(18) -0.0016(12) 0.0010(10) 0.0001(9)
C2 0.0258(11) 0.0280(12) 0.0310(16) -0.0009(12) 0.0037(11) -0.0019(11)
C3 0.0316(12) 0.0421(15) 0.0237(19) -0.0070(13) 0.0028(11) -0.0053(12)
O11 0.0301(12) 0.0508(16) 0.053(2) 0.000 0.000 0.0105(13)
O12 0.0340(9) 0.0530(13) 0.0428(16) -0.0086(11) -0.0038(9) -0.0021(9)
O13 0.0406(10) 0.0441(11) 0.0342(14) 0.0005(10) 0.0066(9) -0.0039(8)
O14 0.0354(13) 0.0398(15) 0.0339(18) 0.000 0.000 0.0063(12)
C11 0.0381(14) 0.0481(17) 0.065(3) -0.0139(18) 0.0013(16) 0.0088(12)
C12 0.0426(14) 0.0534(18) 0.057(2) -0.0250(18) -0.0032(14) 0.0058(15)
C13 0.0384(14) 0.065(2) 0.034(2) -0.0160(16) -0.0021(13) 0.0036(13)
C14 0.0392(15) 0.068(2) 0.0306(19) -0.0021(15) 0.0036(14) 0.0015(14)
C15 0.0413(15) 0.0455(16) 0.0375(19) 0.0156(14) -0.0049(13) -0.0036(13)
C16 0.0397(13) 0.0369(15) 0.044(2) 0.0097(16) -0.0045(15) 0.0015(12)
K1A 0.0297(4) 0.0245(4) 0.0314(6) 0.000 0.000 -0.0012(3)
B1A 0.0219(17) 0.020(2) 0.032(3) 0.000 0.000 0.0015(17)
C1A 0.0198(10) 0.0215(12) 0.0258(18) 0.0011(12) -0.0001(10) -0.0056(9)
C2A 0.0267(11) 0.0255(12) 0.0319(16) 0.0045(13) -0.0050(11) -0.0040(10)
C3A 0.0327(14) 0.0356(15) 0.030(2) 0.0079(14) -0.0063(11) -0.0114(11)
O11A 0.0399(13) 0.0298(13) 0.0400(19) 0.000 0.000 0.0064(11)
O12A 0.0310(8) 0.0360(10) 0.0372(14) 0.0015(10) -0.0020(9) 0.0066(7)
O13A 0.0289(8) 0.0316(10) 0.0364(14) 0.0095(9) 0.0041(8) 0.0027(7)
O14A 0.0446(14) 0.0253(13) 0.0296(18) 0.000 0.000 0.0053(11)
C11A 0.0422(12) 0.0333(15) 0.049(2) 0.0064(16) -0.0008(14) 0.0146(12)
C12A 0.0397(14) 0.0434(16) 0.044(2) 0.0107(14) -0.0045(13) 0.0144(12)
C13A 0.0424(13) 0.0353(14) 0.0257(17) 0.0095(14) 0.0008(11) -0.0032(12)
C14A 0.0363(14) 0.0329(14) 0.0312(16) 0.0031(12) 0.0073(12) -0.0020(11)
C15A 0.0440(14) 0.0382(15) 0.0301(18) -0.0042(12) 0.0012(12) 0.0128(12)
C16A 0.0500(14) 0.0273(13) 0.034(2) -0.0035(14) -0.0068(14) 0.0105(11)

loop_
_atom_type_symbol
_atom_type_description
_atom_type_scat_dispersion_real
_atom_type_scat_dispersion_imag
_atom_type_scat_source
C C 0.0033 0.0016 'International Tables Vol C Tables 4.2.6.8 and 6.1.1.4'
H H 0.0000 0.0000 'International Tables Vol C Tables 4.2.6.8 and 6.1.1.4'
B B 0.0013 0.0007 'International Tables Vol C Tables 4.2.6.8 and 6.1.1.4'
K K 0.2009 0.2494 'International Tables Vol C Tables 4.2.6.8 and 6.1.1.4'
O O 0.0106 0.0060 'International Tables Vol C Tables 4.2.6.8 and 6.1.1.4'

loop_
_geom_angle_atom_site_label_1
_geom_angle_atom_site_label_2
_geom_angle_atom_site_label_3
_geom_angle
_geom_angle_site_symmetry_1
_geom_angle_site_symmetry_3
O11 K1 O13 111.43(5) . .
O11 K1 O13 111.43(5) . 6_556
O13 K1 O13 111.26(8) . 6_556
O11 K1 O14 138.67(7) . .
O13 K1 O14 56.04(4) . .
O13 K1 O14 56.04(4) 6_556 .
O11 K1 O12 56.18(4) . .
O13 K1 O12 56.14(5) . .
O13 K1 O12 138.91(5) 6_556 .
O14 K1 O12 104.87(5) . .
O11 K1 O12 56.18(4) . 6_556
O13 K1 O12 138.91(5) . 6_556
O13 K1 O12 56.14(5) 6_556 6_556
O14 K1 O12 104.87(5) . 6_556
O12 K1 O12 105.13(8) . 6_556
O11 K1 B1 133.53(10) . .
O13 K1 B1 93.46(6) . .
O13 K1 B1 93.46(6) 6_556 .
O14 K1 B1 87.80(9) . .
O12 K1 B1 124.09(4) . .
O12 K1 B1 124.09(4) 6_556 .
O11 K1 C1 114.87(7) . 6_556
O13 K1 C1 80.40(6) . 6_556
O13 K1 C1 123.10(6) 6_556 6_556
O14 K1 C1 102.19(6) . 6_556
O12 K1 C1 94.94(6) . 6_556
O12 K1 C1 140.52(6) 6_556 6_556
B1 K1 C1 29.76(6) . 6_556
O11 K1 C1 114.87(7) . .
O13 K1 C1 123.10(6) . .
O13 K1 C1 80.40(6) 6_556 .
O14 K1 C1 102.19(6) . .
O12 K1 C1 140.52(6) . .
O12 K1 C1 94.94(6) 6_556 .
B1 K1 C1 29.76(6) . .
C1 K1 C1 51.17(11) 6_556 .
O11 K1 C1 90.63(6) . 5_676
O13 K1 C1 93.44(6) . 5_676
O13 K1 C1 136.10(6) 6_556 5_676
O14 K1 C1 126.65(6) . 5_676
O12 K1 C1 84.97(6) . 5_676
O12 K1 C1 123.21(6) 6_556 5_676
B1 K1 C1 47.78(7) . 5_676
C1 K1 C1 24.68(8) 6_556 5_676
C1 K1 C1 55.73(9) . 5_676
O11 K1 C1 90.63(6) . 2_675
O13 K1 C1 136.10(6) . 2_675
O13 K1 C1 93.44(6) 6_556 2_675
O14 K1 C1 126.65(6) . 2_675
O12 K1 C1 123.21(6) . 2_675
O12 K1 C1 84.97(6) 6_556 2_675
B1 K1 C1 47.78(7) . 2_675
C1 K1 C1 55.73(9) 6_556 2_675
C1 K1 C1 24.68(8) . 2_675
C1 K1 C1 47.17(10) 5_676 2_675
O11 K1 B1 77.04(8) . 2_675
O13 K1 B1 120.09(4) . 2_675
O13 K1 B1 120.09(4) 6_556 2_675
O14 K1 B1 144.30(8) . 2_675
O12 K1 B1 96.50(5) . 2_675
O12 K1 B1 96.50(5) 6_556 2_675
B1 K1 B1 56.50(12) . 2_675
C1 K1 B1 46.90(7) 6_556 2_675
C1 K1 B1 46.90(7) . 2_675
C1 K1 B1 27.06(6) 5_676 2_675
C1 K1 B1 27.06(6) 2_675 2_675
O11 K1 H1B 154.6(7) . .
O13 K1 H1B 81.6(4) . .
O13 K1 H1B 81.6(4) 6_556 .
O14 K1 H1B 66.7(7) . .
O12 K1 H1B 127.42(4) . .
O12 K1 H1B 127.42(4) 6_556 .
B1 K1 H1B 21.1(7) . .
C1 K1 H1B 43.8(5) 6_556 .
C1 K1 H1B 43.8(5) . .
C1 K1 H1B 66.2(6) 5_676 .
C1 K1 H1B 66.2(6) 2_675 .
B1 K1 H1B 77.6(7) 2_675 .
C1 B1 C1 115.7(3) 6_556 .
C1 B1 K1 76.62(15) 6_556 .
C1 B1 K1 76.62(15) . .
C1 B1 K1 74.21(16) 6_556 5_676
C1 B1 K1 74.21(16) . 5_676
K1 B1 K1 123.50(12) . 5_676
C1 B1 H1A 108.2(7) 6_556 .
C1 B1 H1A 108.2(7) . .
K1 B1 H1A 169.8(15) . .
K1 B1 H1A 66.7(15) 5_676 .
C1 B1 H1B 109.8(7) 6_556 .
C1 B1 H1B 109.8(7) . .
K1 B1 H1B 65.2(16) . .
K1 B1 H1B 171.3(16) 5_676 .
H1A B1 H1B 105(2) . .
C2 C1 C1 117.54(15) . 2_675
C2 C1 B1 120.5(2) . .
C1 C1 B1 121.88(16) 2_675 .
C2 C1 K1 112.08(14) . .
C1 C1 K1 87.53(15) 2_675 .
B1 C1 K1 73.63(16) . .
C2 C1 K1 123.65(14) . 5_676
C1 C1 K1 67.79(14) 2_675 5_676
B1 C1 K1 78.73(16) . 5_676
K1 C1 K1 124.27(9) . 5_676
C3 C2 C1 123.5(2) . .
C3 C2 H2 118.2 . .
C1 C2 H2 118.2 . .
C2 C3 C3 118.87(17) . 2_675
C2 C3 H3 120.6 . .
C3 C3 H3 120.6 2_675 .
C11 O11 C11 111.9(3) . 6_556
C11 O11 K1 123.51(17) . .
C11 O11 K1 123.51(17) 6_556 .
C12 O12 C13 111.2(2) . .
C12 O12 K1 100.28(17) . .
C13 O12 K1 101.86(14) . .
C14 O13 C15 112.8(2) . .
C14 O13 K1 122.74(16) . .
C15 O13 K1 122.45(17) . .
C16 O14 C16 110.8(3) 6_556 .
C16 O14 K1 104.54(16) 6_556 .
C16 O14 K1 104.54(16) . .
O11 C11 C12 108.3(2) . .
O11 C11 H11A 110.0 . .
C12 C11 H11A 110.0 . .
O11 C11 H11B 110.0 . .
C12 C11 H11B 110.0 . .
H11A C11 H11B 108.4 . .
O12 C12 C11 109.8(2) . .
O12 C12 H12A 109.7 . .
C11 C12 H12A 109.7 . .
O12 C12 H12B 109.7 . .
C11 C12 H12B 109.7 . .
H12A C12 H12B 108.2 . .
O12 C13 C14 109.5(2) . .
O12 C13 H13A 109.8 . .
C14 C13 H13A 109.8 . .
O12 C13 H13B 109.8 . .
C14 C13 H13B 109.8 . .
H13A C13 H13B 108.2 . .
O13 C14 C13 108.9(2) . .
O13 C14 H14A 109.9 . .
C13 C14 H14A 109.9 . .
O13 C14 H14B 109.9 . .
C13 C14 H14B 109.9 . .
H14A C14 H14B 108.3 . .
O13 C15 C16 109.4(2) . .
O13 C15 H15A 109.8 . .
C16 C15 H15A 109.8 . .
O13 C15 H15B 109.8 . .
C16 C15 H15B 109.8 . .
H15A C15 H15B 108.2 . .
O14 C16 C15 108.8(2) . .
O14 C16 H16A 109.9 . .
C15 C16 H16A 109.9 . .
O14 C16 H16B 109.9 . .
C15 C16 H16B 109.9 . .
H16A C16 H16B 108.3 . .
O14A K1A O12A 109.19(5) . .
O14A K1A O12A 109.18(5) . 6
O12A K1A O12A 110.50(7) . 6
O14A K1A O11A 131.35(7) . .
O12A K1A O11A 55.48(4) . .
O12A K1A O11A 55.48(4) 6 .
O14A K1A O13A 55.88(4) . .
O12A K1A O13A 55.09(5) . .
O12A K1A O13A 137.93(5) 6 .
O11A K1A O13A 102.15(4) . .
O14A K1A O13A 55.88(4) . 6
O12A K1A O13A 137.93(5) . 6
O12A K1A O13A 55.09(5) 6 6
O11A K1A O13A 102.15(4) . 6
O13A K1A O13A 106.26(7) . 6
O14A K1A B1A 137.12(9) . .
O12A K1A B1A 94.37(5) . .
O12A K1A B1A 94.37(5) 6 .
O11A K1A B1A 91.54(9) . .
O13A K1A B1A 123.78(4) . .
O13A K1A B1A 123.78(4) 6 .
O14A K1A C1A 118.11(6) . 6
O12A K1A C1A 123.88(7) . 6
O12A K1A C1A 81.38(6) 6 6
O11A K1A C1A 105.47(6) . 6
O13A K1A C1A 140.60(6) . 6
O13A K1A C1A 94.82(6) 6 6
B1A K1A C1A 29.64(6) . 6
O14A K1A C1A 118.11(6) . .
O12A K1A C1A 81.38(6) . .
O12A K1A C1A 123.88(7) 6 .
O11A K1A C1A 105.47(6) . .
O13A K1A C1A 94.82(6) . .
O13A K1A C1A 140.60(6) 6 .
B1A K1A C1A 29.64(6) . .
C1A K1A C1A 50.99(11) 6 .
O14A K1A C1A 93.82(6) . 5_665
O12A K1A C1A 137.28(6) . 5_665
O12A K1A C1A 94.10(6) 6 5_665
O11A K1A C1A 129.87(6) . 5_665
O13A K1A C1A 123.70(6) . 5_665
O13A K1A C1A 84.78(6) 6 5_665
B1A K1A C1A 47.95(7) . 5_665
C1A K1A C1A 24.82(8) 6 5_665
C1A K1A C1A 55.93(9) . 5_665
O14A K1A C1A 93.82(6) . 2_665
O12A K1A C1A 94.10(6) . 2_665
O12A K1A C1A 137.28(6) 6 2_665
O11A K1A C1A 129.87(6) . 2_665
O13A K1A C1A 84.78(6) . 2_665
O13A K1A C1A 123.70(6) 6 2_665
B1A K1A C1A 47.95(7) . 2_665
C1A K1A C1A 55.93(9) 6 2_665
C1A K1A C1A 24.82(8) . 2_665
C1A K1A C1A 47.61(10) 5_665 2_665
O14A K1A B1A 80.59(9) . 2_665
O12A K1A B1A 120.88(4) . 2_665
O12A K1A B1A 120.88(4) 6 2_665
O11A K1A B1A 148.07(9) . 2_665
O13A K1A B1A 96.81(5) . 2_665
O13A K1A B1A 96.81(5) 6 2_665
B1A K1A B1A 56.53(12) . 2_665
C1A K1A B1A 46.96(7) 6 2_665
C1A K1A B1A 46.96(7) . 2_665
C1A K1A B1A 27.21(6) 5_665 2_665
C1A K1A B1A 27.21(6) 2_665 2_665
O14A K1A H1C 159.5(5) . .
O12A K1A H1C 81.7(3) . .
O12A K1A H1C 81.7(3) 6 .
O11A K1A H1C 69.1(6) . .
O13A K1A H1C 126.87(3) . .
O13A K1A H1C 126.87(3) 6 .
B1A K1A H1C 22.4(5) . .
C1A K1A H1C 44.7(4) 6 .
C1A K1A H1C 44.7(4) . .
C1A K1A H1C 67.6(5) 5_665 .
C1A K1A H1C 67.6(5) 2_665 .
B1A K1A H1C 79.0(6) 2_665 .
C1A B1A C1A 116.0(3) . 6
C1A B1A K1A 77.04(16) . .
C1A B1A K1A 77.04(16) 6 .
C1A B1A K1A 73.94(14) . 5_665
C1A B1A K1A 73.94(14) 6 5_665
K1A B1A K1A 123.47(12) . 5_665
C1A B1A H1C 109.1(6) . .
C1A B1A H1C 109.1(6) 6 .
K1A B1A H1C 63.1(14) . .
K1A B1A H1C 173.4(14) 5_665 .
C1A B1A H1D 108.3(7) . .
C1A B1A H1D 108.3(7) 6 .
K1A B1A H1D 168.8(16) . .
K1A B1A H1D 67.7(16) 5_665 .
H1C B1A H1D 106(2) . .
C2A C1A C1A 117.18(15) . 2_665
C2A C1A B1A 120.9(2) . .
C1A C1A B1A 121.86(15) 2_665 .
C2A C1A K1A 113.88(13) . .
C1A C1A K1A 85.91(15) 2_665 .
B1A C1A K1A 73.33(16) . .
C2A C1A K1A 122.05(14) . 5_665
C1A C1A K1A 69.28(13) 2_665 5_665
B1A C1A K1A 78.85(15) . 5_665
K1A C1A K1A 124.07(9) . 5_665
C3A C2A C1A 123.9(2) . .
C3A C2A H2A 118.1 . .
C1A C2A H2A 118.1 . .
C2A C3A C3A 118.93(16) . 2_665
C2A C3A H3A 120.5 . .
C3A C3A H3A 120.5 2_665 .
C11A O11A C11A 111.7(3) 6 .
C11A O11A K1A 106.45(14) 6 .
C11A O11A K1A 106.44(14) . .
C12A O12A C13A 112.4(2) . .
C12A O12A K1A 123.06(17) . .
C13A O12A K1A 121.73(13) . .
C14A O13A C15A 112.26(18) . .
C14A O13A K1A 99.30(14) . .
C15A O13A K1A 99.80(15) . .
C16A O14A C16A 111.7(3) 6 .
C16A O14A K1A 123.92(14) 6 .
C16A O14A K1A 123.92(14) . .
O11A C11A C12A 109.0(2) . .
O11A C11A H11C 109.9 . .
C12A C11A H11C 109.9 . .
O11A C11A H11D 109.9 . .
C12A C11A H11D 109.9 . .
H11C C11A H11D 108.3 . .
O12A C12A C11A 108.9(2) . .
O12A C12A H12C 109.9 . .
C11A C12A H12C 109.9 . .
O12A C12A H12D 109.9 . .
C11A C12A H12D 109.9 . .
H12C C12A H12D 108.3 . .
O12A C13A C14A 108.6(2) . .
O12A C13A H13C 110.0 . .
C14A C13A H13C 110.0 . .
O12A C13A H13D 110.0 . .
C14A C13A H13D 110.0 . .
H13C C13A H13D 108.3 . .
O13A C14A C13A 107.73(19) . .
O13A C14A H14C 110.2 . .
C13A C14A H14C 110.2 . .
O13A C14A H14D 110.2 . .
C13A C14A H14D 110.2 . .
H14C C14A H14D 108.5 . .
O13A C15A C16A 108.8(2) . .
O13A C15A H15C 109.9 . .
C16A C15A H15C 109.9 . .
O13A C15A H15D 109.9 . .
C16A C15A H15D 109.9 . .
H15C C15A H15D 108.3 . .
O14A C16A C15A 108.4(2) . .
O14A C16A H16C 110.0 . .
C15A C16A H16C 110.0 . .
O14A C16A H16D 110.0 . .
C15A C16A H16D 110.0 . .
H16C C16A H16D 108.4 . .

loop_
_geom_bond_atom_site_label_1
_geom_bond_atom_site_label_2
_geom_bond_distance
_geom_bond_site_symmetry_2
K1 O11 2.864(3) .
K1 O13 2.893(2) .
K1 O13 2.893(2) 6_556
K1 O14 3.063(3) .
K1 O12 3.111(2) .
K1 O12 3.111(2) 6_556
K1 B1 3.129(4) .
K1 C1 3.173(2) 6_556
K1 C1 3.173(2) .
K1 C1 3.424(2) 5_676
K1 C1 3.424(2) 2_675
K1 B1 3.490(4) 2_675
K1 H1B 2.85(3) .
B1 C1 1.619(3) 6_556
B1 C1 1.619(3) .
B1 H1A 1.16(3) .
B1 H1B 1.13(3) .
C1 C2 1.408(4) .
C1 C1 1.431(5) 2_675
C2 C3 1.383(4) .
C2 H2 0.9500 .
C3 C3 1.399(5) 2_675
C3 H3 0.9500 .
O11 C11 1.412(4) .
O11 C11 1.412(4) 6_556
O12 C12 1.426(3) .
O12 C13 1.428(4) .
O13 C14 1.423(3) .
O13 C15 1.430(3) .
O14 C16 1.437(4) 6_556
O14 C16 1.437(4) .
C11 C12 1.502(5) .
C11 H11A 0.9900 .
C11 H11B 0.9900 .
C12 H12A 0.9900 .
C12 H12B 0.9900 .
C13 C14 1.501(4) .
C13 H13A 0.9900 .
C13 H13B 0.9900 .
C14 H14A 0.9900 .
C14 H14B 0.9900 .
C15 C16 1.484(5) .
C15 H15A 0.9900 .
C15 H15B 0.9900 .
C16 H16A 0.9900 .
C16 H16B 0.9900 .
K1A O14A 2.842(3) .
K1A O12A 2.923(2) .
K1A O12A 2.923(2) 6
K1A O11A 3.089(2) .
K1A O13A 3.131(2) .
K1A O13A 3.131(2) 6
K1A B1A 3.142(4) .
K1A C1A 3.197(2) 6
K1A C1A 3.197(2) .
K1A C1A 3.409(2) 5_665
K1A C1A 3.409(2) 2_665
K1A B1A 3.481(4) 2_665
K1A H1C 2.81(3) .
B1A C1A 1.622(3) .
B1A C1A 1.622(3) 6
B1A H1C 1.20(3) .
B1A H1D 1.18(4) .
C1A C2A 1.414(4) .
C1A C1A 1.434(4) 2_665
C2A C3A 1.378(4) .
C2A H2A 0.9500 .
C3A C3A 1.393(5) 2_665
C3A H3A 0.9500 .
O11A C11A 1.424(4) 6
O11A C11A 1.425(4) .
O12A C12A 1.420(3) .
O12A C13A 1.421(3) .
O13A C14A 1.419(3) .
O13A C15A 1.430(3) .
O14A C16A 1.422(3) 6
O14A C16A 1.422(3) .
C11A C12A 1.492(5) .
C11A H11C 0.9900 .
C11A H11D 0.9900 .
C12A H12C 0.9900 .
C12A H12D 0.9900 .
C13A C14A 1.498(3) .
C13A H13C 0.9900 .
C13A H13D 0.9900 .
C14A H14C 0.9900 .
C14A H14D 0.9900 .
C15A C16A 1.489(4) .
C15A H15C 0.9900 .
C15A H15D 0.9900 .
C16A H16C 0.9900 .
C16A H16D 0.9900 .

loop_
_geom_torsion_atom_site_label_1
_geom_torsion_atom_site_label_2
_geom_torsion_atom_site_label_3
_geom_torsion_atom_site_label_4
_geom_torsion
_geom_torsion_site_symmetry_1
_geom_torsion_site_symmetry_4
C1 B1 C1 C2 -174.14(18) 6_556 .
K1 B1 C1 C2 -106.36(18) . .
K1 B1 C1 C2 122.57(19) 5_676 .
C1 B1 C1 C1 8.6(4) 6_556 2_675
K1 B1 C1 C1 76.4(2) . 2_675
K1 B1 C1 C1 -54.7(2) 5_676 2_675
C1 B1 C1 K1 -67.8(2) 6_556 .
K1 B1 C1 K1 -131.07(7) 5_676 .
C1 B1 C1 K1 63.3(2) 6_556 5_676
K1 B1 C1 K1 131.07(7) . 5_676
C1 C1 C2 C3 2.3(3) 2_675 .
B1 C1 C2 C3 -175.1(3) . .
K1 C1 C2 C3 101.4(2) . .
K1 C1 C2 C3 -78.2(2) 5_676 .
C1 C2 C3 C3 1.0(4) . 2_675
C11 O11 C11 C12 -172.57(18) 6_556 .
K1 O11 C11 C12 18.8(3) . .
C13 O12 C12 C11 177.5(2) . .
K1 O12 C12 C11 70.4(2) . .
O11 C11 C12 O12 -64.7(3) . .
C12 O12 C13 C14 -175.6(2) . .
K1 O12 C13 C14 -69.5(2) . .
C15 O13 C14 C13 175.0(2) . .
K1 O13 C14 C13 -20.8(3) . .
O12 C13 C14 O13 64.7(3) . .
C14 O13 C15 C16 -173.9(2) . .
K1 O13 C15 C16 21.9(3) . .
C16 O14 C16 C15 -179.87(17) 6_556 .
K1 O14 C16 C15 68.0(2) . .
O13 C15 C16 O14 -62.7(3) . .
C1A B1A C1A C2A -176.62(18) 6 .
K1A B1A C1A C2A -108.25(19) . .
K1A B1A C1A C2A 120.82(19) 5_665 .
C1A B1A C1A C1A 5.7(5) 6 2_665
K1A B1A C1A C1A 74.1(3) . 2_665
K1A B1A C1A C1A -56.8(2) 5_665 2_665
C1A B1A C1A K1A -68.4(2) 6 .
K1A B1A C1A K1A -130.93(7) 5_665 .
C1A B1A C1A K1A 62.6(2) 6 5_665
K1A B1A C1A K1A 130.93(7) . 5_665
C1A C1A C2A C3A 1.3(3) 2_665 .
B1A C1A C2A C3A -176.5(3) . .
K1A C1A C2A C3A 99.3(2) . .
K1A C1A C2A C3A -80.2(3) 5_665 .
C1A C2A C3A C3A -0.6(4) . 2_665
C11A O11A C11A C12A 178.42(15) 6 .
K1A O11A C11A C12A -65.8(2) . .
C13A O12A C12A C11A 172.0(2) . .
K1A O12A C12A C11A -26.8(3) . .
O11A C11A C12A O12A 63.7(3) . .
C12A O12A C13A C14A 178.4(2) . .
K1A O12A C13A C14A 16.9(2) . .
C15A O13A C14A C13A 179.4(2) . .
K1A O13A C14A C13A 74.74(19) . .
O12A C13A C14A O13A -66.6(3) . .
C14A O13A C15A C16A -175.1(2) . .
K1A O13A C15A C16A -70.8(2) . .
C16A O14A C16A C15A 167.86(16) 6 .
K1A O14A C16A C15A -19.5(3) . .
O13A C15A C16A O14A 65.6(3) . .
